data_1570508
loop_
_publ_author_name
'Haketa, Yohei'
'Komatsu, Kaifu'
'Sei, Hiroi'
'Imoba, Hiroki'
'Ota, Wataru'
'Sato, Tohru'
'Murakami, Yu'
'Tanaka, Hiroki'
'Yasuda, Nobuhiro'
'Tohnai, Norimitsu'
'Maeda, Hiromitsu'

_publ_section_title
;
 Enhanced solid-state phosphorescence of organoplatinum &#x3c0;-systems by
 ion-pairing assembly.
;
_journal_issue 3
_journal_name_full 'Chemical science'
_journal_page_first 964
_journal_page_last 973
_journal_paper_doi 10.1039/d3sc04564a
_journal_volume 15
_journal_year 2024
_chemical_formula_moiety 'C22 H15 F2 N3 O2 Pt, C20 H44 N, 0.475(C2 H4 Cl2), Cl'
_chemical_formula_sum 'C42.95 H60.9 Cl1.95 F2 N4 O2 Pt'
_chemical_formula_weight 967.41
_space_group_crystal_system monoclinic
_space_group_IT_number 15
_space_group_name_Hall '-C 2yc'
_space_group_name_H-M_alt 'C 1 2/c 1'
_atom_sites_solution_hydrogens geom
_audit_creation_method SHELXL-2014/7
_audit_update_record
;
2022-03-15 deposited with the CCDC.	2023-12-04 downloaded from the CCDC.
;
_cell_angle_alpha 90
_cell_angle_beta 96.468(2)
_cell_angle_gamma 90
_cell_formula_units_Z 8
_cell_length_a 47.3103(11)
_cell_length_b 8.5434(2)
_cell_length_c 21.0894(5)
_cell_measurement_reflns_used 43928
_cell_measurement_temperature 90(2)
_cell_measurement_theta_max 29.236
_cell_measurement_theta_min 0.988
_cell_volume 8469.9(3)
_computing_cell_refinement 'Rapid Auto(Rigaku)'
_computing_data_collection 'Rapid Auto(Rigaku)'
_computing_data_reduction 'Rapid Auto(Rigaku)'
_computing_structure_refinement 'SHELXL2014 (Sheldrick, 2014)'
_computing_structure_solution 'SHELXT (Sheldrick, 2014)'
_diffrn_ambient_temperature 90(2)
_diffrn_detector_area_resol_mean 13.33
_diffrn_measured_fraction_theta_full 0.998
_diffrn_measured_fraction_theta_max 0.998
_diffrn_measurement_device_type 'DECTRIS EIGER X 1M'
_diffrn_measurement_method 'Shutterless \w scans'
_diffrn_radiation_monochromator 'Si(111) Channel Cut'
_diffrn_radiation_type Synchrotron
_diffrn_radiation_wavelength 0.81082
_diffrn_reflns_av_R_equivalents 0.0630
_diffrn_reflns_av_unetI/netI 0.0435
_diffrn_reflns_Laue_measured_fraction_full 0.998
_diffrn_reflns_Laue_measured_fraction_max 0.998
_diffrn_reflns_limit_h_max 56
_diffrn_reflns_limit_h_min -56
_diffrn_reflns_limit_k_max 9
_diffrn_reflns_limit_k_min -10
_diffrn_reflns_limit_l_max 25
_diffrn_reflns_limit_l_min -25
_diffrn_reflns_number 43928
_diffrn_reflns_point_group_measured_fraction_full 0.998
_diffrn_reflns_point_group_measured_fraction_max 0.998
_diffrn_reflns_theta_full 29.110
_diffrn_reflns_theta_max 29.236
_diffrn_reflns_theta_min 0.988
_diffrn_source 'synchrotron radiation SPring-8 BL40XU'
_exptl_absorpt_coefficient_mu 4.848
_exptl_absorpt_correction_T_max 1.000
_exptl_absorpt_correction_T_min 0.797
_exptl_absorpt_correction_type multi-scan
_exptl_absorpt_process_details 'ABSCOR (T.Higashi, 2001)'
_exptl_crystal_colour yellow
_exptl_crystal_density_diffrn 1.517
_exptl_crystal_density_meas ?
_exptl_crystal_description prism
_exptl_crystal_F_000 3934
_exptl_crystal_size_max 0.05
_exptl_crystal_size_mid 0.02
_exptl_crystal_size_min 0.02
_refine_diff_density_max 7.060
_refine_diff_density_min -1.577
_refine_diff_density_rms 0.175
_refine_ls_extinction_method none
_refine_ls_goodness_of_fit_ref 1.117
_refine_ls_hydrogen_treatment constr
_refine_ls_matrix_type full
_refine_ls_number_parameters 493
_refine_ls_number_reflns 7740
_refine_ls_number_restraints 0
_refine_ls_restrained_S_all 1.117
_refine_ls_R_factor_all 0.0521
_refine_ls_R_factor_gt 0.0505
_refine_ls_shift/su_max 0.001
_refine_ls_shift/su_mean 0.000
_refine_ls_structure_factor_coef Fsqd
_refine_ls_weighting_details 'w=1/[\s^2^(Fo^2^)+(0.0515P)^2^+146.0663P] where P=(Fo^2^+2Fc^2^)/3'
_refine_ls_weighting_scheme calc
_refine_ls_wR_factor_gt 0.1285
_refine_ls_wR_factor_ref 0.1296
_reflns_Friedel_coverage 0.000
_reflns_number_gt 7372
_reflns_number_total 7740
_reflns_threshold_expression 'I > 2\s(I)'
_cod_data_source_file d3sc04564a2.cif
_cod_data_source_block shelxl_CCDC1
_cod_depositor_comments
;
The following automatic conversions were performed:

data item '_exptl_crystal_density_meas' value 'not measured' was
changed to '?' -- the value is perceived as not measured.

Automatic conversion script
Id: cif_fix_values 8170 2020-07-09 18:12:32Z antanas 

 Adding full bibliography for 1570497--1570509.cif.
;
_cod_original_sg_symbol_H-M 'C 2/c'
_cod_original_formula_sum 'C42.95 H60.90 Cl1.95 F2 N4 O2 Pt'
_cod_database_code 1570508
_shelx_shelxl_version_number 2014/7
_shelx_space_group_comment
;
The symmetry employed for this shelxl refinement is uniquely defined
by the following loop, which should always be used as a source of
symmetry information in preference to the above space-group names.
They are only intended as comments.
;
_shelx_estimated_absorpt_t_min 0.794
_shelx_estimated_absorpt_t_max 0.909

loop_
_space_group_symop_operation_xyz
'x, y, z'
'-x, y, -z+1/2'
'x+1/2, y+1/2, z'
'-x+1/2, y+1/2, -z+1/2'
'-x, -y, -z'
'x, -y, z-1/2'
'-x+1/2, -y+1/2, -z'
'x+1/2, -y+1/2, z-1/2'

loop_
_atom_site_label
_atom_site_type_symbol
_atom_site_fract_x
_atom_site_fract_y
_atom_site_fract_z
_atom_site_U_iso_or_equiv
_atom_site_adp_type
_atom_site_occupancy
_atom_site_site_symmetry_order
_atom_site_calc_flag
_atom_site_refinement_flags_posn
_atom_site_refinement_flags_adp
_atom_site_refinement_flags_occupancy
_atom_site_disorder_assembly
_atom_site_disorder_group
C1 C 0.44645(16) 0.5012(10) 0.1443(4) 0.0375(17) Uani 1 1 d . . . . .
H1 H 0.4455 0.4515 0.1038 0.045 Uiso 1 1 calc R U . . .
C2 C 0.46771(19) 0.5979(11) 0.1699(4) 0.050(2) Uani 1 1 d . . . . .
H2 H 0.4841 0.6271 0.1506 0.060 Uiso 1 1 calc R U . . .
C3 C 0.46095(16) 0.6457(10) 0.2294(4) 0.0413(19) Uani 1 1 d . . . . .
H3 H 0.4720 0.7138 0.2580 0.050 Uiso 1 1 calc R U . . .
C4 C 0.43531(16) 0.5766(8) 0.2397(3) 0.0303(15) Uani 1 1 d . . . . .
C5 C 0.41719(13) 0.5941(7) 0.2907(3) 0.0206(12) Uani 1 1 d . . . . .
C6 C 0.42783(13) 0.6808(7) 0.3444(3) 0.0227(13) Uani 1 1 d . . . . .
H6 H 0.4459 0.7284 0.3430 0.027 Uiso 1 1 calc R U . . .
C7 C 0.41474(13) 0.7052(7) 0.3999(3) 0.0205(12) Uani 1 1 d . . . . .
C8 C 0.43103(14) 0.7794(7) 0.4531(3) 0.0226(13) Uani 1 1 d . . . . .
C9 C 0.45809(14) 0.8470(8) 0.4593(3) 0.0269(14) Uani 1 1 d . . . . .
H9 H 0.4700 0.8591 0.4262 0.032 Uiso 1 1 calc R U . . .
C10 C 0.46456(14) 0.8936(8) 0.5228(3) 0.0275(14) Uani 1 1 d . . . . .
H10 H 0.4816 0.9428 0.5408 0.033 Uiso 1 1 calc R U . . .
C11 C 0.44147(15) 0.8547(7) 0.5545(3) 0.0272(14) Uani 1 1 d . . . . .
H11 H 0.4398 0.8725 0.5984 0.033 Uiso 1 1 calc R U . . .
C12 C 0.33772(15) 0.4074(8) 0.2230(3) 0.0258(14) Uani 1 1 d . . . . .
H12 H 0.3570 0.4019 0.2142 0.031 Uiso 1 1 calc R U . . .
C13 C 0.31668(16) 0.3485(8) 0.1788(3) 0.0327(16) Uani 1 1 d . . . . .
H13 H 0.3213 0.3039 0.1400 0.039 Uiso 1 1 calc R U . . .
C14 C 0.28920(16) 0.3558(9) 0.1919(3) 0.0361(17) Uani 1 1 d . . . . .
H14 H 0.2745 0.3143 0.1623 0.043 Uiso 1 1 calc R U . . .
C15 C 0.28249(15) 0.4233(8) 0.2482(4) 0.0313(16) Uani 1 1 d . . . . .
H15 H 0.2633 0.4300 0.2572 0.038 Uiso 1 1 calc R U . . .
C16 C 0.30458(14) 0.4813(7) 0.2914(3) 0.0250(14) Uani 1 1 d . . . . .
C17 C 0.30217(14) 0.5543(7) 0.3536(3) 0.0248(14) Uani 1 1 d . . . . .
C18 C 0.27699(15) 0.5895(8) 0.3790(3) 0.0291(15) Uani 1 1 d . . . . .
C19 C 0.27627(15) 0.6583(8) 0.4367(3) 0.0324(16) Uani 1 1 d . . . . .
H19 H 0.2588 0.6811 0.4530 0.039 Uiso 1 1 calc R U . . .
C20 C 0.30240(16) 0.6940(8) 0.4710(3) 0.0315(15) Uani 1 1 d . . . . .
C21 C 0.32813(14) 0.6621(7) 0.4494(3) 0.0235(13) Uani 1 1 d . . . . .
H21 H 0.3454 0.6852 0.4751 0.028 Uiso 1 1 calc R U . . .
C22 C 0.32837(13) 0.5954(7) 0.3894(3) 0.0194(12) Uani 1 1 d . . . . .
N1 N 0.33194(11) 0.4716(6) 0.2777(2) 0.0220(11) Uani 1 1 d . . . . .
N2 N 0.42709(12) 0.4883(7) 0.1863(3) 0.0287(12) Uani 1 1 d . . . . .
H2A H 0.4115 0.4317 0.1804 0.034 Uiso 1 1 calc R U . . .
N3 N 0.42169(11) 0.7871(6) 0.5121(2) 0.0225(11) Uani 1 1 d . . . . .
H3A H 0.4051 0.7527 0.5212 0.027 Uiso 1 1 calc R U . . .
O1 O 0.39283(9) 0.5277(5) 0.2823(2) 0.0244(9) Uani 1 1 d . . . . .
O2 O 0.38845(8) 0.6612(4) 0.40778(19) 0.0175(8) Uani 1 1 d . . . . .
F1 F 0.25164(9) 0.5550(5) 0.3441(2) 0.0416(11) Uani 1 1 d . . . . .
F2 F 0.30131(9) 0.7655(5) 0.52804(19) 0.0395(10) Uani 1 1 d . . . . .
Pt1 Pt 0.36158(2) 0.56239(3) 0.34176(2) 0.01938(11) Uani 1 1 d . . . . .
N4 N 0.13552(11) 0.3062(6) 0.4738(2) 0.0200(11) Uani 1 1 d . . . . .
C23 C 0.12549(13) 0.3983(7) 0.4137(3) 0.0215(13) Uani 1 1 d . . . . .
H23 H 0.1090 0.4630 0.4223 0.026 Uiso 1 1 calc R U . . .
H23A H 0.1409 0.4708 0.4048 0.026 Uiso 1 1 calc R U . . .
C24 C 0.11700(15) 0.3026(8) 0.3542(3) 0.0278(14) Uani 1 1 d . . . . .
H24 H 0.0981 0.2550 0.3567 0.033 Uiso 1 1 calc R U . . .
H24A H 0.1309 0.2170 0.3513 0.033 Uiso 1 1 calc R U . . .
C25 C 0.11596(15) 0.4063(8) 0.2943(3) 0.0287(15) Uani 1 1 d . . . . .
H25 H 0.1338 0.4680 0.2968 0.034 Uiso 1 1 calc R U . . .
H25A H 0.1156 0.3373 0.2565 0.034 Uiso 1 1 calc R U . . .
C26 C 0.09121(16) 0.5179(9) 0.2837(3) 0.0331(16) Uani 1 1 d . . . . .
H26 H 0.0921 0.5924 0.3198 0.040 Uiso 1 1 calc R U . . .
H26A H 0.0732 0.4581 0.2830 0.040 Uiso 1 1 calc R U . . .
C27 C 0.0909(2) 0.6094(9) 0.2216(4) 0.0423(19) Uani 1 1 d . . . . .
H27 H 0.1085 0.6705 0.2223 0.063 Uiso 1 1 calc R U . . .
H27A H 0.0745 0.6801 0.2168 0.063 Uiso 1 1 calc R U . . .
H27B H 0.0896 0.5362 0.1855 0.063 Uiso 1 1 calc R U . . .
C28 C 0.11255(13) 0.1965(7) 0.4924(3) 0.0227(13) Uani 1 1 d . . . . .
H28 H 0.1202 0.1394 0.5315 0.027 Uiso 1 1 calc R U . . .
H28A H 0.1085 0.1181 0.4580 0.027 Uiso 1 1 calc R U . . .
C29 C 0.08445(14) 0.2741(8) 0.5046(3) 0.0278(15) Uani 1 1 d . . . . .
H29 H 0.0882 0.3662 0.5328 0.033 Uiso 1 1 calc R U . . .
H29A H 0.0741 0.3098 0.4638 0.033 Uiso 1 1 calc R U . . .
C30 C 0.06663(14) 0.1544(8) 0.5363(4) 0.0296(15) Uani 1 1 d . . . . .
H30 H 0.0661 0.0556 0.5116 0.036 Uiso 1 1 calc R U . . .
H30A H 0.0759 0.1320 0.5798 0.036 Uiso 1 1 calc R U . . .
C31 C 0.03636(15) 0.2090(9) 0.5408(4) 0.0394(18) Uani 1 1 d . . . . .
H31 H 0.0369 0.3103 0.5638 0.047 Uiso 1 1 calc R U . . .
H31A H 0.0267 0.2261 0.4973 0.047 Uiso 1 1 calc R U . . .
C32 C 0.01959(17) 0.0920(10) 0.5752(5) 0.048(2) Uani 1 1 d . . . . .
H32 H 0.0195 -0.0093 0.5534 0.072 Uiso 1 1 calc R U . . .
H32A H 0.0000 0.1292 0.5753 0.072 Uiso 1 1 calc R U . . .
H32B H 0.0284 0.0801 0.6193 0.072 Uiso 1 1 calc R U . . .
C33 C 0.14414(15) 0.4263(7) 0.5249(3) 0.0220(13) Uani 1 1 d . . . . .
H33 H 0.1279 0.4984 0.5273 0.026 Uiso 1 1 calc R U . . .
H33A H 0.1600 0.4887 0.5112 0.026 Uiso 1 1 calc R U . . .
C34 C 0.15329(15) 0.3638(7) 0.5916(3) 0.0255(14) Uani 1 1 d . . . . .
H34 H 0.1678 0.2810 0.5896 0.031 Uiso 1 1 calc R U . . .
H34A H 0.1367 0.3176 0.6095 0.031 Uiso 1 1 calc R U . . .
C35 C 0.16555(14) 0.4969(7) 0.6340(3) 0.0248(13) Uani 1 1 d . . . . .
H35 H 0.1810 0.5478 0.6136 0.030 Uiso 1 1 calc R U . . .
H35A H 0.1505 0.5759 0.6374 0.030 Uiso 1 1 calc R U . . .
C36 C 0.17724(16) 0.4448(8) 0.7007(3) 0.0295(15) Uani 1 1 d . . . . .
H36 H 0.1916 0.3617 0.6976 0.035 Uiso 1 1 calc R U . . .
H36A H 0.1616 0.3998 0.7224 0.035 Uiso 1 1 calc R U . . .
C37 C 0.19080(17) 0.5792(8) 0.7405(3) 0.0335(16) Uani 1 1 d . . . . .
H37 H 0.2075 0.6174 0.7214 0.050 Uiso 1 1 calc R U . . .
H37A H 0.1967 0.5426 0.7840 0.050 Uiso 1 1 calc R U . . .
H37B H 0.1770 0.6643 0.7417 0.050 Uiso 1 1 calc R U . . .
C38 C 0.16040(13) 0.2013(7) 0.4636(3) 0.0206(12) Uani 1 1 d . . . . .
H38 H 0.1532 0.1129 0.4360 0.025 Uiso 1 1 calc R U . . .
H38A H 0.1680 0.1568 0.5054 0.025 Uiso 1 1 calc R U . . .
C39 C 0.18487(14) 0.2772(8) 0.4339(3) 0.0256(14) Uani 1 1 d . . . . .
H39 H 0.1906 0.3751 0.4570 0.031 Uiso 1 1 calc R U . . .
H39A H 0.1787 0.3038 0.3888 0.031 Uiso 1 1 calc R U . . .
C40 C 0.21006(14) 0.1643(8) 0.4377(3) 0.0283(14) Uani 1 1 d . . . . .
H40 H 0.2166 0.1420 0.4831 0.034 Uiso 1 1 calc R U . . .
H40A H 0.2038 0.0644 0.4170 0.034 Uiso 1 1 calc R U . . .
C41 C 0.23490(16) 0.2296(10) 0.4057(4) 0.0401(18) Uani 1 1 d . . . . .
H41 H 0.2286 0.2480 0.3600 0.048 Uiso 1 1 calc R U . . .
H41A H 0.2406 0.3318 0.4253 0.048 Uiso 1 1 calc R U . . .
C42 C 0.26060(17) 0.1212(11) 0.4115(4) 0.048(2) Uani 1 1 d . . . . .
H42 H 0.2675 0.1061 0.4566 0.071 Uiso 1 1 calc R U . . .
H42A H 0.2757 0.1680 0.3895 0.071 Uiso 1 1 calc R U . . .
H42B H 0.2551 0.0199 0.3920 0.071 Uiso 1 1 calc R U . . .
Cl1 Cl 0.37599(4) 0.67054(19) 0.59802(7) 0.0295(4) Uani 1 1 d . . . . .
Cl2 Cl 0.00614(16) 0.5278(7) 0.17667(17) 0.162(3) Uani 0.950(12) 1 d . . P A 1
C43 C 0.0046(8) 0.689(3) 0.2251(14) 0.244(19) Uani 0.950(12) 1 d . . P A 1
H43A H 0.0243 0.7292 0.2332 0.292 Uiso 0.950(12) 1 calc R U P A 1
H43B H -0.0064 0.7693 0.1988 0.292 Uiso 0.950(12) 1 calc R U P A 1

loop_
_atom_site_aniso_label
_atom_site_aniso_U_11
_atom_site_aniso_U_22
_atom_site_aniso_U_33
_atom_site_aniso_U_23
_atom_site_aniso_U_13
_atom_site_aniso_U_12
C1 0.039(4) 0.041(4) 0.034(4) -0.012(3) 0.011(3) 0.004(3)
C2 0.045(5) 0.057(5) 0.053(5) -0.022(4) 0.019(4) -0.008(4)
C3 0.030(4) 0.053(5) 0.042(4) -0.018(4) 0.009(3) -0.002(4)
C4 0.034(4) 0.026(3) 0.032(4) -0.001(3) 0.004(3) 0.012(3)
C5 0.022(3) 0.017(3) 0.022(3) 0.003(2) 0.002(2) 0.006(2)
C6 0.021(3) 0.023(3) 0.023(3) 0.001(3) 0.002(2) -0.001(3)
C7 0.024(3) 0.012(3) 0.025(3) 0.005(2) 0.002(2) 0.006(2)
C8 0.029(3) 0.014(3) 0.025(3) 0.002(2) 0.002(3) 0.006(2)
C9 0.028(3) 0.019(3) 0.033(4) 0.000(3) 0.004(3) -0.001(3)
C10 0.026(3) 0.021(3) 0.034(4) 0.001(3) -0.005(3) 0.001(3)
C11 0.039(4) 0.015(3) 0.026(3) 0.004(3) -0.002(3) -0.001(3)
C12 0.034(4) 0.026(3) 0.017(3) 0.004(3) 0.002(3) -0.003(3)
C13 0.045(4) 0.027(4) 0.025(3) -0.001(3) 0.002(3) -0.005(3)
C14 0.042(4) 0.032(4) 0.031(4) 0.007(3) -0.010(3) -0.009(3)
C15 0.029(4) 0.029(4) 0.034(4) 0.008(3) -0.004(3) -0.008(3)
C16 0.028(3) 0.017(3) 0.030(3) 0.011(3) 0.002(3) 0.001(3)
C17 0.029(3) 0.016(3) 0.029(3) 0.007(3) 0.001(3) -0.002(2)
C18 0.027(3) 0.025(3) 0.035(4) 0.010(3) 0.004(3) -0.002(3)
C19 0.030(4) 0.031(4) 0.038(4) 0.008(3) 0.009(3) 0.006(3)
C20 0.046(4) 0.023(3) 0.026(3) 0.004(3) 0.008(3) 0.002(3)
C21 0.031(3) 0.015(3) 0.024(3) 0.006(2) 0.003(3) 0.000(3)
C22 0.021(3) 0.011(3) 0.026(3) 0.010(2) 0.003(2) 0.002(2)
N1 0.027(3) 0.017(2) 0.021(3) 0.005(2) -0.004(2) -0.002(2)
N2 0.032(3) 0.025(3) 0.030(3) -0.003(2) 0.005(2) 0.005(2)
N3 0.030(3) 0.015(2) 0.023(3) 0.008(2) 0.004(2) 0.005(2)
O1 0.028(2) 0.022(2) 0.023(2) -0.0018(19) 0.0008(18) 0.0025(19)
O2 0.017(2) 0.0112(19) 0.025(2) 0.0060(16) 0.0045(16) 0.0037(16)
F1 0.025(2) 0.051(3) 0.047(3) 0.005(2) -0.0014(19) 0.0022(18)
F2 0.044(2) 0.045(3) 0.031(2) -0.0035(19) 0.0109(18) 0.004(2)
Pt1 0.02335(16) 0.01536(15) 0.01890(15) 0.00261(9) 0.00011(10) 0.00079(9)
N4 0.025(3) 0.017(2) 0.019(2) 0.002(2) 0.004(2) 0.002(2)
C23 0.024(3) 0.018(3) 0.022(3) 0.004(3) 0.003(2) 0.000(3)
C24 0.034(4) 0.022(3) 0.028(3) 0.003(3) 0.003(3) -0.006(3)
C25 0.038(4) 0.026(3) 0.022(3) 0.000(3) 0.004(3) -0.008(3)
C26 0.045(4) 0.027(4) 0.027(4) 0.001(3) 0.000(3) -0.002(3)
C27 0.065(5) 0.030(4) 0.030(4) 0.001(3) -0.005(4) -0.003(4)
C28 0.027(3) 0.014(3) 0.028(3) 0.000(3) 0.008(3) 0.000(2)
C29 0.025(3) 0.019(3) 0.041(4) 0.015(3) 0.013(3) 0.004(3)
C30 0.032(4) 0.021(3) 0.038(4) 0.008(3) 0.015(3) 0.002(3)
C31 0.032(4) 0.031(4) 0.059(5) 0.017(4) 0.022(4) 0.009(3)
C32 0.033(4) 0.037(4) 0.079(6) 0.026(4) 0.024(4) 0.011(3)
C33 0.035(4) 0.011(3) 0.020(3) 0.001(2) 0.003(3) 0.002(2)
C34 0.040(4) 0.015(3) 0.022(3) 0.002(3) 0.005(3) 0.000(3)
C35 0.031(3) 0.018(3) 0.026(3) 0.005(3) 0.005(3) 0.004(3)
C36 0.041(4) 0.024(3) 0.024(3) 0.002(3) 0.003(3) 0.004(3)
C37 0.042(4) 0.032(4) 0.025(3) 0.004(3) -0.005(3) 0.001(3)
C38 0.023(3) 0.013(3) 0.027(3) 0.002(2) 0.006(2) 0.001(2)
C39 0.028(3) 0.023(3) 0.026(3) 0.004(3) 0.005(3) 0.000(3)
C40 0.027(3) 0.029(4) 0.030(3) -0.001(3) 0.004(3) -0.001(3)
C41 0.036(4) 0.046(5) 0.039(4) 0.004(4) 0.009(3) -0.002(4)
C42 0.032(4) 0.057(5) 0.055(5) -0.020(4) 0.013(4) 0.004(4)
Cl1 0.0408(9) 0.0253(8) 0.0220(7) 0.0021(6) 0.0027(6) -0.0067(7)
Cl2 0.268(8) 0.174(5) 0.046(2) 0.020(2) 0.029(3) 0.121(5)
C43 0.37(4) 0.15(2) 0.24(3) 0.13(2) 0.20(3) 0.14(3)

loop_
_atom_type_symbol
_atom_type_description
_atom_type_scat_dispersion_real
_atom_type_scat_dispersion_imag
_atom_type_scat_source
C C 0.0045 0.0022 'International Tables Vol C Tables 4.2.6.8 and 6.1.1.4'
H H 0.0000 0.0000 'International Tables Vol C Tables 4.2.6.8 and 6.1.1.4'
Cl Cl 0.1812 0.2072 'International Tables Vol C Tables 4.2.6.8 and 6.1.1.4'
F F 0.0231 0.0137 'International Tables Vol C Tables 4.2.6.8 and 6.1.1.4'
N N 0.0085 0.0044 'International Tables Vol C Tables 4.2.6.8 and 6.1.1.4'
O O 0.0146 0.0081 'International Tables Vol C Tables 4.2.6.8 and 6.1.1.4'
Pt Pt -3.3179 10.3664 'International Tables Vol C Tables 4.2.6.8 and 6.1.1.4'

loop_
_geom_angle_atom_site_label_1
_geom_angle_atom_site_label_2
_geom_angle_atom_site_label_3
_geom_angle
_geom_angle_site_symmetry_1
_geom_angle_site_symmetry_3
_geom_angle_publ_flag
N2 C1 C2 108.3(7) . . ?
C1 C2 C3 107.5(7) . . ?
C4 C3 C2 108.1(7) . . ?
N2 C4 C3 106.1(6) . . ?
N2 C4 C5 121.7(6) . . ?
C3 C4 C5 132.0(7) . . ?
O1 C5 C6 125.7(6) . . ?
O1 C5 C4 116.7(6) . . ?
C6 C5 C4 117.6(6) . . ?
C5 C6 C7 127.1(6) . . ?
O2 C7 C6 124.9(6) . . ?
O2 C7 C8 117.1(5) . . ?
C6 C7 C8 118.0(6) . . ?
N3 C8 C9 106.3(6) . . ?
N3 C8 C7 122.2(6) . . ?
C9 C8 C7 131.4(6) . . ?
C8 C9 C10 107.9(6) . . ?
C11 C10 C9 107.1(6) . . ?
N3 C11 C10 108.0(6) . . ?
N1 C12 C13 122.1(7) . . ?
C14 C13 C12 118.6(7) . . ?
C13 C14 C15 120.6(7) . . ?
C14 C15 C16 118.6(7) . . ?
N1 C16 C15 120.0(6) . . ?
N1 C16 C17 112.8(6) . . ?
C15 C16 C17 127.2(6) . . ?
C18 C17 C22 118.4(6) . . ?
C18 C17 C16 126.2(6) . . ?
C22 C17 C16 115.4(6) . . ?
C19 C18 F1 117.9(6) . . ?
C19 C18 C17 123.2(7) . . ?
F1 C18 C17 118.9(6) . . ?
C18 C19 C20 116.7(6) . . ?
F2 C20 C21 120.5(6) . . ?
F2 C20 C19 116.0(6) . . ?
C21 C20 C19 123.5(6) . . ?
C20 C21 C22 118.8(6) . . ?
C21 C22 C17 119.3(6) . . ?
C21 C22 Pt1 127.6(5) . . ?
C17 C22 Pt1 113.0(5) . . ?
C12 N1 C16 120.1(6) . . ?
C12 N1 Pt1 123.4(5) . . ?
C16 N1 Pt1 116.5(4) . . ?
C1 N2 C4 110.1(6) . . ?
C11 N3 C8 110.6(6) . . ?
C5 O1 Pt1 123.3(4) . . ?
C7 O2 Pt1 124.9(4) . . ?
O2 Pt1 C22 93.8(2) . . ?
O2 Pt1 N1 175.51(19) . . ?
C22 Pt1 N1 82.0(2) . . ?
O2 Pt1 O1 92.38(17) . . ?
C22 Pt1 O1 173.2(2) . . ?
N1 Pt1 O1 91.7(2) . . ?
C33 N4 C38 110.6(5) . . ?
C33 N4 C28 112.2(5) . . ?
C38 N4 C28 105.1(4) . . ?
C33 N4 C23 106.1(4) . . ?
C38 N4 C23 111.3(5) . . ?
C28 N4 C23 111.7(5) . . ?
C24 C23 N4 116.1(5) . . ?
C23 C24 C25 110.5(5) . . ?
C26 C25 C24 116.0(6) . . ?
C25 C26 C27 112.5(6) . . ?
N4 C28 C29 115.8(5) . . ?
C30 C29 C28 108.4(5) . . ?
C31 C30 C29 113.1(6) . . ?
C32 C31 C30 112.1(6) . . ?
N4 C33 C34 116.6(5) . . ?
C33 C34 C35 109.4(5) . . ?
C36 C35 C34 113.7(5) . . ?
C35 C36 C37 112.1(6) . . ?
N4 C38 C39 116.4(5) . . ?
C38 C39 C40 109.5(5) . . ?
C41 C40 C39 112.4(6) . . ?
C42 C41 C40 113.0(7) . . ?
C43 C43 Cl2 124.9(13) 2 . ?

loop_
_geom_bond_atom_site_label_1
_geom_bond_atom_site_label_2
_geom_bond_distance
_geom_bond_site_symmetry_2
_geom_bond_publ_flag
C1 N2 1.349(9) . ?
C1 C2 1.365(12) . ?
C2 C3 1.391(11) . ?
C3 C4 1.388(11) . ?
C4 N2 1.375(9) . ?
C4 C5 1.456(9) . ?
C5 O1 1.278(8) . ?
C5 C6 1.399(9) . ?
C6 C7 1.400(9) . ?
C7 O2 1.328(7) . ?
C7 C8 1.435(9) . ?
C8 N3 1.369(8) . ?
C8 C9 1.397(9) . ?
C9 C10 1.398(10) . ?
C10 C11 1.384(10) . ?
C11 N3 1.349(9) . ?
C12 N1 1.333(9) . ?
C12 C13 1.380(10) . ?
C13 C14 1.361(11) . ?
C14 C15 1.389(11) . ?
C15 C16 1.397(10) . ?
C16 N1 1.361(8) . ?
C16 C17 1.469(10) . ?
C17 C18 1.393(10) . ?
C17 C22 1.421(9) . ?
C18 C19 1.356(11) . ?
C18 F1 1.367(8) . ?
C19 C20 1.394(10) . ?
C20 F2 1.355(8) . ?
C20 C21 1.374(10) . ?
C21 C22 1.389(9) . ?
C22 Pt1 1.978(6) . ?
N1 Pt1 1.992(5) . ?
O1 Pt1 2.065(4) . ?
O2 Pt1 1.967(4) . ?
N4 C33 1.510(8) . ?
N4 C38 1.514(8) . ?
N4 C28 1.520(8) . ?
N4 C23 1.522(8) . ?
C23 C24 1.514(9) . ?
C24 C25 1.539(9) . ?
C25 C26 1.507(10) . ?
C26 C27 1.525(10) . ?
C28 C29 1.533(8) . ?
C29 C30 1.526(9) . ?
C30 C31 1.519(9) . ?
C31 C32 1.512(10) . ?
C33 C34 1.521(8) . ?
C34 C35 1.521(9) . ?
C35 C36 1.519(9) . ?
C36 C37 1.521(10) . ?
C38 C39 1.522(8) . ?
C39 C40 1.528(9) . ?
C40 C41 1.525(10) . ?
C41 C42 1.522(11) . ?
Cl2 C43 1.72(3) . ?
C43 C43 1.18(4) 2 ?

loop_
_geom_torsion_atom_site_label_1
_geom_torsion_atom_site_label_2
_geom_torsion_atom_site_label_3
_geom_torsion_atom_site_label_4
_geom_torsion
_geom_torsion_site_symmetry_1
_geom_torsion_site_symmetry_2
_geom_torsion_site_symmetry_3
_geom_torsion_site_symmetry_4
_geom_torsion_publ_flag
N2 C1 C2 C3 -0.2(11) . . . . ?
C1 C2 C3 C4 0.1(11) . . . . ?
C2 C3 C4 N2 0.1(9) . . . . ?
C2 C3 C4 C5 -174.5(8) . . . . ?
N2 C4 C5 O1 -2.4(9) . . . . ?
C3 C4 C5 O1 171.5(8) . . . . ?
N2 C4 C5 C6 177.4(6) . . . . ?
C3 C4 C5 C6 -8.7(11) . . . . ?
O1 C5 C6 C7 3.4(11) . . . . ?
C4 C5 C6 C7 -176.4(6) . . . . ?
C5 C6 C7 O2 -7.0(10) . . . . ?
C5 C6 C7 C8 171.3(6) . . . . ?
O2 C7 C8 N3 8.4(8) . . . . ?
C6 C7 C8 N3 -170.0(6) . . . . ?
O2 C7 C8 C9 -175.5(6) . . . . ?
C6 C7 C8 C9 6.1(10) . . . . ?
N3 C8 C9 C10 0.3(7) . . . . ?
C7 C8 C9 C10 -176.3(6) . . . . ?
C8 C9 C10 C11 -0.2(7) . . . . ?
C9 C10 C11 N3 0.0(7) . . . . ?
N1 C12 C13 C14 -0.4(10) . . . . ?
C12 C13 C14 C15 1.0(11) . . . . ?
C13 C14 C15 C16 -1.0(10) . . . . ?
C14 C15 C16 N1 0.4(10) . . . . ?
C14 C15 C16 C17 -179.0(6) . . . . ?
N1 C16 C17 C18 175.6(6) . . . . ?
C15 C16 C17 C18 -5.0(10) . . . . ?
N1 C16 C17 C22 -2.5(8) . . . . ?
C15 C16 C17 C22 176.8(6) . . . . ?
C22 C17 C18 C19 -1.4(10) . . . . ?
C16 C17 C18 C19 -179.4(6) . . . . ?
C22 C17 C18 F1 177.9(5) . . . . ?
C16 C17 C18 F1 -0.1(10) . . . . ?
F1 C18 C19 C20 -179.2(6) . . . . ?
C17 C18 C19 C20 0.1(10) . . . . ?
C18 C19 C20 F2 178.8(6) . . . . ?
C18 C19 C20 C21 -0.5(10) . . . . ?
F2 C20 C21 C22 -177.0(6) . . . . ?
C19 C20 C21 C22 2.2(10) . . . . ?
C20 C21 C22 C17 -3.4(9) . . . . ?
C20 C21 C22 Pt1 171.4(5) . . . . ?
C18 C17 C22 C21 3.1(9) . . . . ?
C16 C17 C22 C21 -178.7(5) . . . . ?
C18 C17 C22 Pt1 -172.5(5) . . . . ?
C16 C17 C22 Pt1 5.8(7) . . . . ?
C13 C12 N1 C16 -0.2(10) . . . . ?
C13 C12 N1 Pt1 -178.5(5) . . . . ?
C15 C16 N1 C12 0.2(9) . . . . ?
C17 C16 N1 C12 179.6(5) . . . . ?
C15 C16 N1 Pt1 178.6(5) . . . . ?
C17 C16 N1 Pt1 -2.0(7) . . . . ?
C2 C1 N2 C4 0.3(9) . . . . ?
C3 C4 N2 C1 -0.2(8) . . . . ?
C5 C4 N2 C1 175.1(6) . . . . ?
C10 C11 N3 C8 0.3(7) . . . . ?
C9 C8 N3 C11 -0.4(7) . . . . ?
C7 C8 N3 C11 176.6(5) . . . . ?
C6 C5 O1 Pt1 9.2(8) . . . . ?
C4 C5 O1 Pt1 -171.0(4) . . . . ?
C6 C7 O2 Pt1 -3.3(8) . . . . ?
C8 C7 O2 Pt1 178.4(4) . . . . ?
C33 N4 C23 C24 177.1(5) . . . . ?
C38 N4 C23 C24 56.7(7) . . . . ?
C28 N4 C23 C24 -60.4(7) . . . . ?
N4 C23 C24 C25 -163.2(5) . . . . ?
C23 C24 C25 C26 -73.2(8) . . . . ?
C24 C25 C26 C27 -176.8(6) . . . . ?
C33 N4 C28 C29 60.6(7) . . . . ?
C38 N4 C28 C29 -179.1(5) . . . . ?
C23 N4 C28 C29 -58.3(7) . . . . ?
N4 C28 C29 C30 -167.8(6) . . . . ?
C28 C29 C30 C31 -170.5(6) . . . . ?
C29 C30 C31 C32 -177.2(7) . . . . ?
C38 N4 C33 C34 -63.1(7) . . . . ?
C28 N4 C33 C34 54.0(7) . . . . ?
C23 N4 C33 C34 176.2(5) . . . . ?
N4 C33 C34 C35 171.1(5) . . . . ?
C33 C34 C35 C36 -176.0(6) . . . . ?
C34 C35 C36 C37 176.8(6) . . . . ?
C33 N4 C38 C39 -68.3(7) . . . . ?
C28 N4 C38 C39 170.3(5) . . . . ?
C23 N4 C38 C39 49.3(7) . . . . ?
N4 C38 C39 C40 170.2(5) . . . . ?
C38 C39 C40 C41 177.1(6) . . . . ?
C39 C40 C41 C42 177.7(6) . . . . ?
